data_2104654
loop_
_publ_author_name
'Johnstone, Russell D. L.'
'Lennie, Alistair R.'
'Parsons, Simon'
'Pidcock, Elna'
'Warren, John E.'

_publ_section_title
;
 Comparison of the effects of pressure on three layered hydrates: a
 partially successful attempt to predict a high-pressure phase
 transition
;
_journal_issue 6
_journal_name_full 'Acta Crystallographica Section B'
_journal_page_first 731
_journal_page_last 748
_journal_paper_doi 10.1107/S0108768109039469
_journal_volume 65
_journal_year 2009
_chemical_formula_moiety 'C3 H9 N1 O6 S1'
_chemical_formula_sum 'C3 H9 N O6 S'
_chemical_formula_weight 187.17
_chemical_name_common 'L-Cysteic acid monohydrate'
_space_group_IT_number 19
_symmetry_cell_setting orthorhombic
_symmetry_space_group_name_Hall 'P 2ac 2ab'
_symmetry_space_group_name_H-M 'P 21 21 21'
_atom_sites_solution_hydrogens geom
_atom_sites_solution_primary direct
_cell_angle_alpha 90
_cell_angle_beta 90
_cell_angle_gamma 90
_cell_formula_units_Z 4
_cell_length_a 6.5490(3)
_cell_length_b 18.259(3)
_cell_length_c 5.1169(3)
_cell_measurement_reflns_used 894
_cell_measurement_temperature 293
_cell_measurement_theta_max 19
_cell_measurement_theta_min 2
_cell_volume 611.87(11)
_computing_cell_refinement 'Apex2 (Bruker AXS, 2006)'
_computing_data_collection 'Apex2 (Bruker AXS, 2006)'
_computing_data_reduction 'Apex2 (Bruker AXS, 2006)'
_computing_molecular_graphics 'CAMERON (Watkin et al., 1996)'
_computing_publication_material 'CRYSTALS (Betteridge et al., 2003)'
_computing_structure_refinement 'CRYSTALS (Betteridge et al., 2003)'
_computing_structure_solution 'SIR92 (Altomare et al., 1994)'
_diffrn_ambient_temperature 293
_diffrn_measured_fraction_theta_full 0.365
_diffrn_measured_fraction_theta_max 0.354
_diffrn_measurement_device 'Bruker Kappa Apex2'
_diffrn_measurement_device_type Area
_diffrn_measurement_method \w
_diffrn_radiation_monochromator silicon
_diffrn_radiation_type synchrotron
_diffrn_radiation_wavelength 0.47690
_diffrn_reflns_av_R_equivalents 0.0481
_diffrn_reflns_limit_h_max 9
_diffrn_reflns_limit_h_min 0
_diffrn_reflns_limit_k_max 10
_diffrn_reflns_limit_k_min 0
_diffrn_reflns_limit_l_max 7
_diffrn_reflns_limit_l_min 0
_diffrn_reflns_number 3241
_diffrn_reflns_reduction_process
;
 Scaled and merged with Sortav
 R.H. Blessing, (1987) Cryst. Rev. 1, 3-58
 R.H. Blessing, (1989) J. Appl. Cryst. 22, 396-397
;
_diffrn_reflns_theta_full 15.748
_diffrn_reflns_theta_max 19.934
_diffrn_reflns_theta_min 2.217
_diffrn_standards_number 0
_exptl_absorpt_coefficient_mu 0.514
_exptl_absorpt_correction_T_max 0.95
_exptl_absorpt_correction_T_min 0.80
_exptl_absorpt_correction_type multi-scan
_exptl_absorpt_process_details 'SADABS (Siemens, 1996)'
_exptl_crystal_density_diffrn 2.032
_exptl_crystal_density_method 'not measured'
_exptl_crystal_F_000 392
_exptl_crystal_size_max 0.20
_exptl_crystal_size_mid 0.20
_exptl_crystal_size_min 0.10
_refine_diff_density_max 0.16
_refine_diff_density_min -0.16
_refine_ls_extinction_method None
_refine_ls_goodness_of_fit_ref 1.0501
_refine_ls_hydrogen_treatment mixed
_refine_ls_matrix_type full
_refine_ls_number_parameters 108
_refine_ls_number_reflns 338
_refine_ls_number_restraints 253
_refine_ls_R_factor_all 0.0504
_refine_ls_R_factor_gt 0.0325
_refine_ls_shift/su_max 0.000143
_refine_ls_structure_factor_coef F
_refine_ls_weighting_details
;
 Method, part 1, Chebychev polynomial, (Watkin, 1994, Prince, 1982)
 [weight] = 1.0/[A~0~*T~0~(x)+A~1~*T~1~(x) ... +A~n-1~]*T~n-1~(x)]
 where A~i~ are the Chebychev coefficients listed below and x= Fcalc/Fmax
 Method = Robust Weighting (Prince, 1982)
 W = [weight] * [1-(deltaF/6*sigmaF)^2^]^2^
 A~i~ are:
 13.6 -14.7 10.1
;
_refine_ls_weighting_scheme calc
_refine_ls_wR_factor_all 0.0333
_refine_ls_wR_factor_gt 0.0278
_refine_ls_wR_factor_ref 0.0278
_reflns_number_gt 338
_reflns_number_total 398
_reflns_threshold_expression I>2.0\s(I)
_cod_data_source_file ws5073.cif
_cod_data_source_block CAM4.5GPa
_cod_depositor_comments
;
The following automatic conversions were performed:
'_symmetry_cell_setting' value 'Orthorhombic' changed to 'orthorhombic'
according to '/home/saulius/struct/CIF-dictionaries/cif_core.dic'
dictionary named 'cif_core.dic' version 2.4.1 from 2010-06-29.

Automatic conversion script
Id: cif_fix_enum 1527 2010-12-29 10:47:43Z saulius 

The following automatic conversions were performed:

'_symmetry_cell_setting' value 'Orthorhombic' changed to
'orthorhombic' according to
/home/saulius/struct/CIF-dictionaries/cif_core.dic dictionary named
'cif_core.dic' version 2.4.1 from 2010-06-29.

Automatic conversion script
Id: cif_fix_values 1715 2011-07-08 13:25:40Z adriana 
;
_cod_original_cell_volume 611.88(10)
_cod_original_sg_symbol_H-M 'P 21 21 21 '
_cod_original_formula_sum 'C3 H9 N1 O6 S1'
_cod_database_code 2104654
_cod_database_fobs_code 2104654

loop_
_symmetry_equiv_pos_as_xyz
x,y,z
x+1/2,-y+1/2,-z
-x,y+1/2,-z+1/2
-x+1/2,-y,z+1/2

loop_
_atom_site_type_symbol
_atom_site_label
_atom_site_fract_x
_atom_site_fract_y
_atom_site_fract_z
_atom_site_U_iso_or_equiv
_atom_site_adp_type
_atom_site_occupancy
_atom_site_disorder_assembly
_atom_site_disorder_group
S S1 0.36530(9) 0.39233(11) 0.43416(14) 0.0239 Uani 1.0000 . .
N N1 -0.0371(4) 0.4851(3) 0.4157(5) 0.0286 Uani 1.0000 . .
O O1 -0.1007(4) 0.3020(3) 0.6496(4) 0.0344 Uani 1.0000 . .
O O2 -0.1811(3) 0.4105(3) 0.8195(5) 0.0348 Uani 1.0000 . .
O O3 0.3981(4) 0.4711(3) 0.4027(5) 0.0357 Uani 1.0000 . .
O O4 0.3347(3) 0.3757(3) 0.7086(4) 0.0391 Uani 1.0000 . .
O O5 0.5214(3) 0.3503(3) 0.3055(5) 0.0393 Uani 1.0000 . .
C C1 -0.1189(4) 0.3722(3) 0.6427(5) 0.0274 Uani 1.0000 . .
C C2 -0.0530(4) 0.4044(3) 0.3848(4) 0.0229 Uani 1.0000 . .
C C3 0.1368(3) 0.3718(2) 0.2679(4) 0.0235 Uani 1.0000 . .
H H1 -0.1664 0.3951 0.2582 0.0268 Uiso 1.0000 . .
H H2 0.1204 0.3179 0.2664 0.0222 Uiso 1.0000 . .
H H3 0.1497 0.3899 0.0863 0.0222 Uiso 1.0000 . .
H H4 -0.1608 0.5035 0.4631 0.0423 Uiso 1.0000 . .
H H5 0.0566 0.4957 0.5415 0.0423 Uiso 1.0000 . .
H H6 0.0025 0.5055 0.2616 0.0423 Uiso 1.0000 . .
H H7 -0.136(4) 0.2848(11) 0.795(3) 0.0460(14) Uiso 1.0000 . .
O O6 0.2965(4) 0.2425(3) 0.9100(5) 0.0248 Uani 1.0000 . .
H H8 0.308(4) 0.2866(5) 0.866(4) 0.0629(10) Uiso 1.0000 . .
H H9 0.196(3) 0.2230(11) 0.836(5) 0.0629(10) Uiso 1.0000 . .

loop_
_atom_site_aniso_label
_atom_site_aniso_U_11
_atom_site_aniso_U_22
_atom_site_aniso_U_33
_atom_site_aniso_U_12
_atom_site_aniso_U_13
_atom_site_aniso_U_23
S1 0.0134(2) 0.043(2) 0.0157(2) -0.0024(5) 0.0008(2) -0.0011(5)
N1 0.0272(9) 0.036(3) 0.0227(9) 0.0073(19) 0.0027(10) 0.0011(18)
O1 0.0318(11) 0.050(3) 0.0219(8) -0.005(2) 0.0044(8) 0.0059(19)
O2 0.0231(8) 0.063(4) 0.0185(9) 0.0065(14) 0.0037(6) 0.0039(13)
O3 0.0364(11) 0.044(3) 0.0268(10) -0.0094(19) -0.0028(9) 0.0029(16)
O4 0.0303(10) 0.071(4) 0.0162(8) -0.0114(17) -0.0031(7) 0.0110(14)
O5 0.0134(8) 0.059(4) 0.0457(14) 0.0029(12) 0.0048(9) -0.008(2)
C1 0.0138(9) 0.050(3) 0.0182(8) 0.000(2) -0.0036(8) 0.0033(15)
C2 0.0152(8) 0.037(3) 0.0165(9) 0.0072(17) -0.0006(7) -0.0019(15)
C3 0.0142(7) 0.042(4) 0.0141(8) 0.0043(15) 0.0001(7) -0.0041(14)
O6 0.0382(9) 0.012(5) 0.0243(10) -0.0022(17) -0.0055(9) -0.0038(14)

loop_
_atom_type_symbol
_atom_type_scat_dispersion_real
_atom_type_scat_dispersion_imag
_atom_type_scat_source
C 0.0000 0.0010 'International Tables Vol C 4.2.6.8 and 6.1.1.4'
H 0.0000 0.0000 'International Tables Vol C 4.2.6.8 and 6.1.1.4'
N 0.0010 0.0010 'International Tables Vol C 4.2.6.8 and 6.1.1.4'
O 0.0030 0.0030 'International Tables Vol C 4.2.6.8 and 6.1.1.4'
S 0.0610 0.0550 'International Tables Vol C 4.2.6.8 and 6.1.1.4'

loop_
_geom_angle_atom_site_label_1
_geom_angle_atom_site_label_2
_geom_angle_atom_site_label_3
_geom_angle_site_symmetry_1
_geom_angle_site_symmetry_2
_geom_angle_site_symmetry_3
_geom_angle
_geom_angle_publ_flag
O3 S1 O4 . . . 109.5(2) yes
O3 S1 O5 . . . 111.72(19) yes
O4 S1 O5 . . . 115.42(19) yes
O3 S1 C3 . . . 106.30(18) yes
O4 S1 C3 . . . 107.78(13) yes
O5 S1 C3 . . . 105.61(15) yes
C2 N1 H4 . . . 109.4 no
C2 N1 H5 . . . 109.4 no
H4 N1 H5 . . . 109.5 no
C2 N1 H6 . . . 109.5 no
H4 N1 H6 . . . 109.5 no
H5 N1 H6 . . . 109.5 no
C1 O1 H7 . . . 111.8(14) no
O1 C1 O2 . . . 125.8(2) yes
O1 C1 C2 . . . 112.7(2) yes
O2 C1 C2 . . . 121.5(2) yes
C1 C2 N1 . . . 108.3(2) yes
C1 C2 C3 . . . 115.5(2) yes
N1 C2 C3 . . . 112.2(2) yes
C1 C2 H1 . . . 106.7 no
N1 C2 H1 . . . 106.8 no
C3 C2 H1 . . . 106.8 no
C2 C3 S1 . . . 115.23(18) yes
C2 C3 H2 . . . 107.9 no
S1 C3 H2 . . . 107.9 no
C2 C3 H3 . . . 108.2 no
S1 C3 H3 . . . 108.1 no
H2 C3 H3 . . . 109.5 no
H8 O6 H9 . . . 111.0 no

loop_
_geom_bond_atom_site_label_1
_geom_bond_atom_site_label_2
_geom_bond_site_symmetry_1
_geom_bond_site_symmetry_2
_geom_bond_distance
_geom_bond_publ_flag
S1 O3 . . 1.462(5) yes
S1 O4 . . 1.451(2) yes
S1 O5 . . 1.438(3) yes
S1 C3 . . 1.761(2) yes
N1 C2 . . 1.486(5) yes
N1 H4 . . 0.910 no
N1 H5 . . 0.910 no
N1 H6 . . 0.910 no
O1 C1 . . 1.288(5) yes
O1 H7 . . 0.839(7) no
O2 C1 . . 1.214(4) yes
C1 C2 . . 1.508(4) yes
C2 C3 . . 1.502(3) yes
C2 H1 . . 1.000 no
C3 H2 . . 0.990 no
C3 H3 . . 0.990 no
O6 H8 . . 0.84014(12) no
O6 H9 . . 0.840 no

loop_
_cod_related_entry_id
_cod_related_entry_database
_cod_related_entry_code
1 ChemSpider 21171069
